data_4311698
loop_
_publ_author_name
'Christine J. Gramer'
'Kenneth N. Raymond'

_publ_contact_author_address
;
Kenneth N. Raymond
Department of Chemistry
University of California
Berkeley, CA94720-1460
;
_publ_contact_author_email raymond@socrates.berkeley.edu
_publ_contact_author_fax 510-486-5283
_publ_contact_author_name 'Kenneth Raymond'
_publ_contact_author_phone 510-642-7219
_publ_section_title
;
 Characterization of 2,3-Dihydroxyterephthalamides as M(IV) Chelators
;
_journal_name_full 'Inorganic Chemistry'
_journal_page_first 6397
_journal_page_last 6402
_journal_paper_doi 10.1021/ic0496267
_journal_volume 43
_journal_year 2004
_chemical_compound_source selfmade
_chemical_formula_analytical 'C88 H120 N12 O16 Th'
_chemical_formula_moiety '[C12 H14 N2 O4]4 Th'
_chemical_formula_structural '[C12 H14 N2 O4]4 Th (C7 H16 N)4'
_chemical_formula_sum 'C88 H120 N12 O16 Th'
_chemical_formula_weight 1834.02
_chemical_name_common 'Th[ETAM]4 - trimethylbenzylammonium salt'
_space_group_IT_number 2
_symmetry_cell_setting triclinic
_symmetry_Int_Tables_number 2
_symmetry_space_group_name_Hall '-P 1'
_symmetry_space_group_name_H-M 'P -1'
_audit_creation_date 'Tue Oct 29 15:04:22 2002'
_audit_creation_method 'by teXsan'
_cell_angle_alpha 99.941(1)
_cell_angle_beta 94.972(1)
_cell_angle_gamma 103.160(1)
_cell_formula_units_Z 2
_cell_length_a 13.7570(3)
_cell_length_b 13.9293(3)
_cell_length_c 26.9124(6)
_cell_measurement_reflns_used 8192
_cell_measurement_temperature 149.2
_cell_measurement_theta_max 0.0
_cell_measurement_theta_min 0.0
_cell_volume 4903.42(19)
_computing_cell_refinement 'Bruker SAINT v5.04'
_computing_data_collection 'Bruker SMART v5.052d'
_computing_molecular_graphics ORTEP
_computing_publication_material teXsan
_computing_structure_refinement teXsan
_computing_structure_solution SIR92
_diffrn_ambient_temperature 149.2
_diffrn_measurement_device_type 'SMART CCD'
_diffrn_measurement_method \w-scan
_diffrn_orient_matrix_UB_11 0.00000
_diffrn_orient_matrix_UB_12 0.00000
_diffrn_orient_matrix_UB_13 0.00000
_diffrn_orient_matrix_UB_21 0.00000
_diffrn_orient_matrix_UB_22 0.00000
_diffrn_orient_matrix_UB_23 0.00000
_diffrn_orient_matrix_UB_31 0.00000
_diffrn_orient_matrix_UB_32 0.00000
_diffrn_orient_matrix_UB_33 0.00000
_diffrn_radiation_monochromator graphite
_diffrn_radiation_source 'X-ray tube'
_diffrn_radiation_type MoK\a
_diffrn_radiation_wavelength 0.7107
_diffrn_reflns_av_R_equivalents 0.0439
_diffrn_reflns_limit_h_max 16
_diffrn_reflns_limit_h_min 0
_diffrn_reflns_limit_k_max 15
_diffrn_reflns_limit_k_min -16
_diffrn_reflns_limit_l_max 31
_diffrn_reflns_limit_l_min -32
_diffrn_reflns_number 25460
_diffrn_reflns_theta_max 25.58
_diffrn_standards_decay_% 0.00
_diffrn_standards_interval_count 0
_diffrn_standards_number 0
_exptl_absorpt_coefficient_mu 1.593
_exptl_absorpt_correction_T_max 0.83
_exptl_absorpt_correction_T_min 0.41
_exptl_absorpt_correction_type empirical
_exptl_absorpt_process_details 'Blessing, 1995'
_exptl_crystal_colour tan
_exptl_crystal_density_diffrn 1.242
_exptl_crystal_density_method 'not measured'
_exptl_crystal_description block
_exptl_crystal_F_000 1900.00
_exptl_crystal_size_max 0.230
_exptl_crystal_size_mid 0.170
_exptl_crystal_size_min 0.120
_refine_diff_density_max 4.31
_refine_diff_density_min -2.67
_refine_ls_extinction_coef 0.00000
_refine_ls_extinction_method none
_refine_ls_goodness_of_fit_ref 1.577
_refine_ls_hydrogen_treatment constr
_refine_ls_matrix_type full
_refine_ls_number_parameters 874
_refine_ls_number_reflns 11123
_refine_ls_number_restraints 0
_refine_ls_R_factor_all 0.0774
_refine_ls_R_factor_gt 0.0522
_refine_ls_shift/su_max 0.0010
_refine_ls_shift/su_mean 0.0000
_refine_ls_structure_factor_coef F
_refine_ls_weighting_scheme sigma
_refine_ls_wR_factor_all 0.0637
_refine_ls_wR_factor_gt 0.0596
_refine_ls_wR_factor_ref 0.0596
_reflns_number_gt 11123
_reflns_number_total 15569
_reflns_threshold_expression I>3.00sigma
_cod_data_source_file ic0496267si20040830_125816_2.cif
_cod_data_source_block Th(ETAM)4_(BnMe3N)4_monomer
_cod_depositor_comments
;
 Marking attached hydrogen atoms.

 Antanas Vaitkus,
 2017-01-02

The following automatic conversions were performed:

'_atom_site_thermal_displace_type' tag value 'Uij' was replaced with
'Uani' value 73 times.

Automatic conversion script
Id: cif_fix_values 1646 2011-03-28 12:23:43Z adriana 
;
_cod_original_cell_volume 4903.4(2)
_cod_original_sg_symbol_H-M 'P -1 '
_cod_database_code 4311698
_computing_data_reduction2 'Bruker SAINT v5.04'

loop_
_symmetry_equiv_pos_as_xyz
' +x, +y, +z'
' -x, -y, -z'

loop_
_atom_site_aniso_label
_atom_site_aniso_U_11
_atom_site_aniso_U_22
_atom_site_aniso_U_33
_atom_site_aniso_U_12
_atom_site_aniso_U_13
_atom_site_aniso_U_23
Th(1) 0.0178(2) 0.0188(2) 0.0164(2) 0.0043(1) 0.0028(1) 0.0062(1)
O(1) 0.031(3) 0.024(3) 0.016(3) 0.006(3) 0.003(3) 0.003(3)
O(2) 0.033(4) 0.021(3) 0.023(3) 0.004(3) 0.006(3) 0.002(3)
O(3) 0.037(4) 0.053(4) 0.035(4) 0.012(3) -0.015(3) 0.018(3)
O(4) 0.060(5) 0.071(5) 0.034(4) 0.015(4) -0.002(4) -0.015(4)
O(5) 0.021(3) 0.032(4) 0.026(3) 0.008(3) 0.005(3) 0.015(3)
O(6) 0.024(3) 0.023(3) 0.026(3) 0.006(3) 0.006(3) 0.011(3)
O(7) 0.038(4) 0.042(4) 0.051(4) 0.003(3) 0.009(3) 0.029(3)
O(8) 0.024(4) 0.054(5) 0.051(4) 0.010(3) 0.001(3) 0.020(3)
O(9) 0.018(3) 0.036(4) 0.022(3) 0.010(3) 0.003(2) 0.007(3)
O(10) 0.025(3) 0.029(3) 0.020(3) 0.008(3) 0.002(2) 0.007(3)
O(11) 0.053(5) 0.081(6) 0.032(4) 0.025(4) -0.016(3) 0.006(4)
O(12) 0.043(4) 0.043(4) 0.029(3) 0.022(3) 0.013(3) 0.000(3)
O(13) 0.027(3) 0.022(3) 0.024(3) 0.009(3) 0.006(3) 0.009(3)
O(14) 0.028(3) 0.023(3) 0.024(3) 0.003(3) 0.011(3) 0.007(3)
O(15) 0.036(4) 0.039(4) 0.034(3) 0.005(3) 0.014(3) 0.021(3)
O(16) 0.043(4) 0.029(4) 0.054(4) 0.014(3) 0.014(3) 0.014(3)
N(1) 0.040(5) 0.035(5) 0.025(4) 0.017(4) 0.001(4) 0.011(4)
N(2) 0.060(6) 0.027(5) 0.031(4) 0.007(4) 0.010(4) -0.009(4)
N(3) 0.028(5) 0.031(5) 0.041(5) 0.006(4) 0.004(4) 0.024(4)
N(4) 0.025(4) 0.032(4) 0.037(4) 0.013(3) 0.005(3) 0.019(4)
N(5) 0.040(5) 0.057(6) 0.021(4) 0.023(4) -0.002(4) 0.000(4)
N(6) 0.025(4) 0.042(5) 0.027(4) 0.014(4) 0.004(3) 0.003(3)
N(7) 0.039(5) 0.029(4) 0.023(4) 0.009(4) 0.015(3) 0.011(3)
N(8) 0.042(5) 0.024(4) 0.040(4) 0.018(4) 0.015(4) 0.014(4)
C(1) 0.026(5) 0.027(5) 0.020(5) 0.004(4) 0.011(4) 0.010(4)
C(2) 0.024(5) 0.033(5) 0.018(4) 0.006(4) -0.001(4) 0.008(4)
C(3) 0.027(5) 0.058(7) 0.019(5) 0.001(5) -0.005(4) 0.016(5)
C(4) 0.038(6) 0.035(6) 0.020(5) 0.002(5) 0.002(4) -0.002(4)
C(5) 0.028(5) 0.036(6) 0.023(5) -0.006(4) 0.001(4) 0.009(4)
C(6) 0.017(4) 0.028(5) 0.022(5) 0.001(4) 0.009(4) 0.013(4)
C(7) 0.026(5) 0.043(6) 0.029(5) 0.002(5) 0.002(4) 0.018(5)
C(8) 0.038(6) 0.037(6) 0.037(5) 0.016(5) 0.000(4) 0.011(5)
C(9) 0.046(7) 0.048(7) 0.047(6) 0.014(5) 0.010(5) 0.006(5)
C(10) 0.034(6) 0.041(6) 0.029(6) 0.004(5) 0.008(5) 0.003(5)
C(11) 0.057(7) 0.036(6) 0.054(7) 0.012(5) 0.003(6) -0.014(5)
C(12) 0.17(2) 0.047(8) 0.12(1) 0.057(9) 0.08(1) 0.035(8)
C(13) 0.020(5) 0.027(5) 0.024(5) 0.007(4) 0.004(4) 0.001(4)
C(14) 0.026(5) 0.016(4) 0.018(4) 0.005(4) 0.007(4) 0.002(3)
C(15) 0.020(5) 0.026(5) 0.030(5) 0.008(4) 0.006(4) 0.007(4)
C(16) 0.016(5) 0.036(6) 0.038(5) 0.007(4) 0.003(4) 0.012(4)
C(17) 0.028(5) 0.033(6) 0.038(5) 0.000(4) 0.007(4) 0.015(4)
C(18) 0.025(5) 0.028(5) 0.018(4) 0.005(4) 0.007(4) 0.005(4)
C(19) 0.029(5) 0.024(5) 0.021(4) 0.004(4) 0.001(4) 0.005(4)
C(20) 0.033(6) 0.045(6) 0.051(6) 0.008(5) -0.001(5) 0.031(5)
C(21) 0.038(6) 0.057(7) 0.040(6) 0.023(5) 0.004(5) 0.020(5)
C(22) 0.025(5) 0.036(6) 0.025(5) 0.014(4) 0.003(4) 0.005(4)
C(23) 0.039(6) 0.044(6) 0.032(5) 0.021(5) 0.008(4) 0.017(4)
C(24) 0.044(6) 0.049(7) 0.034(6) 0.016(5) 0.008(5) 0.019(5)
C(25) 0.023(5) 0.014(4) 0.022(4) 0.001(4) -0.002(4) 0.005(4)
C(26) 0.024(5) 0.018(5) 0.021(4) 0.000(4) 0.000(4) 0.007(4)
C(27) 0.023(5) 0.017(4) 0.030(5) 0.003(4) 0.008(4) 0.012(4)
C(28) 0.040(6) 0.031(5) 0.024(5) 0.010(4) 0.005(4) 0.002(4)
C(29) 0.044(6) 0.027(5) 0.019(5) 0.004(4) 0.001(4) 0.006(4)
C(30) 0.029(5) 0.023(5) 0.028(5) 0.004(4) -0.001(4) 0.009(4)
C(31) 0.036(6) 0.030(6) 0.039(6) 0.010(5) -0.014(5) 0.007(5)
C(32) 0.026(6) 0.072(8) 0.044(6) 0.024(6) -0.011(5) 0.001(6)
C(33) 0.036(7) 0.09(1) 0.12(1) 0.012(7) 0.000(8) 0.014(9)
C(34) 0.032(5) 0.016(5) 0.035(5) 0.006(4) 0.007(4) 0.004(4)
C(35) 0.028(6) 0.057(7) 0.048(6) 0.013(5) 0.004(5) 0.006(5)
C(36) 0.056(7) 0.059(7) 0.039(6) 0.037(6) 0.009(5) 0.011(5)
C(37) 0.023(5) 0.020(5) 0.019(4) 0.003(4) -0.001(4) 0.008(4)
C(38) 0.020(5) 0.024(5) 0.019(4) 0.003(4) -0.003(4) -0.001(4)
C(39) 0.025(5) 0.023(5) 0.023(4) 0.004(4) 0.002(4) 0.005(4)
C(40) 0.031(5) 0.024(5) 0.031(5) -0.003(4) -0.003(4) 0.012(4)
C(41) 0.028(5) 0.029(5) 0.030(5) -0.001(4) 0.005(4) 0.021(4)
C(42) 0.022(5) 0.025(5) 0.016(4) 0.000(4) -0.004(4) 0.010(4)
C(43) 0.025(5) 0.038(6) 0.011(4) -0.001(4) -0.005(4) 0.004(4)
C(44) 0.048(6) 0.028(5) 0.035(5) 0.010(5) 0.018(5) 0.011(4)
C(45) 0.045(7) 0.056(8) 0.067(7) 0.022(6) 0.006(6) -0.006(6)
C(46) 0.032(5) 0.015(5) 0.036(5) 0.001(4) -0.001(4) 0.006(4)
C(47) 0.046(6) 0.038(6) 0.044(6) 0.015(5) 0.012(5) 0.009(5)
C(48) 0.058(7) 0.052(7) 0.041(6) 0.024(6) 0.024(5) 0.017(5)

loop_
_atom_site_label
_atom_site_fract_x
_atom_site_fract_y
_atom_site_fract_z
_atom_site_U_iso_or_equiv
_atom_site_thermal_displace_type
_atom_site_occupancy
_atom_site_calc_flag
_atom_site_calc_attached_atom
_atom_site_attached_hydrogens
Th(1) 0.11022(2) -0.08238(2) 0.23597(1) 0.019 Uani 1.000 ? ? 0
O(1) -0.0184(4) -0.0346(4) 0.1860(2) 0.025 Uani 1.000 ? ? 0
O(2) 0.0246(4) -0.2065(4) 0.1619(2) 0.027 Uani 1.000 ? ? 0
O(3) -0.1983(5) 0.0689(5) 0.0810(2) 0.041 Uani 1.000 ? ? 0
O(4) -0.0744(5) -0.3913(6) 0.0170(2) 0.058 Uani 1.000 ? ? 0
O(5) 0.2016(4) 0.0277(4) 0.1825(2) 0.023 Uani 1.000 ? ? 0
O(6) 0.2745(4) -0.1022(4) 0.2216(2) 0.025 Uani 1.000 ? ? 0
O(7) 0.3903(5) 0.2651(5) 0.1304(2) 0.041 Uani 1.000 ? ? 0
O(8) 0.5848(5) -0.0637(5) 0.2601(2) 0.043 Uani 1.000 ? ? 0
O(9) 0.2238(4) 0.0041(4) 0.3121(2) 0.025 Uani 1.000 ? ? 0
O(10) 0.0526(4) 0.0468(4) 0.2896(2) 0.025 Uani 1.000 ? ? 0
O(11) 0.3659(5) 0.0661(6) 0.4627(2) 0.055 Uani 1.000 ? ? 0
O(12) -0.0979(5) 0.1729(5) 0.4050(2) 0.037 Uani 1.000 ? ? 0
O(13) 0.0064(4) -0.1610(4) 0.2944(2) 0.024 Uani 1.000 ? ? 0
O(14) 0.1332(4) -0.2419(4) 0.2474(2) 0.026 Uani 1.000 ? ? 0
O(15) -0.1381(4) -0.2957(4) 0.4067(2) 0.036 Uani 1.000 ? ? 0
O(16) 0.1704(5) -0.5285(4) 0.2598(2) 0.042 Uani 1.000 ? ? 0
N(1) -0.1122(5) 0.0998(5) 0.1607(3) 0.030 Uani 1.000 ? ? 1
N(2) -0.0036(6) -0.3823(6) 0.0968(3) 0.043 Uani 1.000 ? ? 1
N(3) 0.2310(5) 0.1759(5) 0.1297(3) 0.031 Uani 1.000 ? ? 1
N(4) 0.4268(5) -0.1479(5) 0.2672(3) 0.027 Uani 1.000 ? ? 1
N(5) 0.3883(6) 0.0372(6) 0.3790(3) 0.038 Uani 1.000 ? ? 1
N(6) -0.0997(5) 0.1173(5) 0.3199(2) 0.032 Uani 1.000 ? ? 1
N(7) -0.1009(5) -0.1554(5) 0.3728(2) 0.030 Uani 1.000 ? ? 1
N(8) 0.2074(5) -0.3972(5) 0.2201(3) 0.031 Uani 1.000 ? ? 1
C(1) -0.0573(6) -0.0872(6) 0.1395(3) 0.023 Uani 1.000 ? ? 0
C(2) -0.1194(6) -0.0547(6) 0.1041(3) 0.028 Uani 1.000 ? ? 0
C(3) -0.1566(7) -0.1221(8) 0.0565(3) 0.035 Uani 1.000 ? ? 1
C(4) -0.1361(7) -0.2141(7) 0.0447(3) 0.035 Uani 1.000 ? ? 1
C(5) -0.0736(7) -0.2462(7) 0.0792(3) 0.031 Uani 1.000 ? ? 0
C(6) -0.0356(6) -0.1828(6) 0.1264(3) 0.023 Uani 1.000 ? ? 0
C(7) -0.1466(6) 0.0426(7) 0.1141(3) 0.032 Uani 1.000 ? ? 0
C(8) -0.1257(7) 0.2009(7) 0.1755(3) 0.038 Uani 1.000 ? ? 2
C(9) -0.0339(8) 0.2689(8) 0.2088(4) 0.046 Uani 1.000 ? ? 3
C(10) -0.0514(7) -0.3465(7) 0.0620(3) 0.037 Uani 1.000 ? ? 0
C(11) 0.0206(8) -0.4789(8) 0.0872(4) 0.052 Uani 1.000 ? ? 2
C(12) -0.043(1) -0.5536(10) 0.1104(5) 0.089 Uani 1.000 ? ? 3
C(13) 0.3025(6) 0.0436(6) 0.1873(3) 0.026 Uani 1.000 ? ? 0
C(14) 0.3423(6) -0.0256(6) 0.2113(3) 0.020 Uani 1.000 ? ? 0
C(15) 0.4466(6) -0.0117(6) 0.2219(3) 0.025 Uani 1.000 ? ? 0
C(16) 0.5109(6) 0.0693(7) 0.2063(3) 0.030 Uani 1.000 ? ? 1
C(17) 0.4722(7) 0.1318(7) 0.1808(3) 0.034 Uani 1.000 ? ? 1
C(18) 0.3668(6) 0.1215(6) 0.1704(3) 0.023 Uani 1.000 ? ? 0
C(19) 0.3303(6) 0.1920(6) 0.1415(3) 0.025 Uani 1.000 ? ? 0
C(20) 0.1861(7) 0.2421(7) 0.1032(4) 0.042 Uani 1.000 ? ? 2
C(21) 0.0804(7) 0.1929(8) 0.0804(3) 0.042 Uani 1.000 ? ? 3
C(22) 0.4924(6) -0.0758(7) 0.2509(3) 0.029 Uani 1.000 ? ? 0
C(23) 0.4563(7) -0.2107(7) 0.3012(3) 0.034 Uani 1.000 ? ? 2
C(24) 0.3786(7) -0.2341(7) 0.3368(3) 0.038 Uani 1.000 ? ? 3
C(25) 0.1855(6) 0.0489(6) 0.3509(3) 0.022 Uani 1.000 ? ? 0
C(26) 0.0909(6) 0.0707(6) 0.3389(3) 0.021 Uani 1.000 ? ? 0
C(27) 0.0446(6) 0.1172(6) 0.3778(3) 0.024 Uani 1.000 ? ? 0
C(28) 0.0936(7) 0.1417(6) 0.4282(3) 0.033 Uani 1.000 ? ? 1
C(29) 0.1846(7) 0.1203(6) 0.4398(3) 0.031 Uani 1.000 ? ? 1
C(30) 0.2331(6) 0.0736(6) 0.4020(3) 0.026 Uani 1.000 ? ? 0
C(31) 0.3336(7) 0.0579(7) 0.4165(4) 0.034 Uani 1.000 ? ? 0
C(32) 0.4956(7) 0.0396(9) 0.3869(4) 0.049 Uani 1.000 ? ? 2
C(33) 0.5603(9) 0.134(1) 0.3775(5) 0.076 Uani 1.000 ? ? 3
C(34) -0.0559(6) 0.1386(6) 0.3688(3) 0.027 Uani 1.000 ? ? 0
C(35) -0.2023(7) 0.1260(8) 0.3064(4) 0.047 Uani 1.000 ? ? 2
C(36) -0.2108(8) 0.2340(8) 0.3111(3) 0.048 Uani 1.000 ? ? 3
C(37) 0.0107(6) -0.2531(6) 0.3024(3) 0.020 Uani 1.000 ? ? 0
C(38) 0.0779(6) -0.2987(6) 0.2753(3) 0.022 Uani 1.000 ? ? 0
C(39) 0.0860(6) -0.3959(6) 0.2795(3) 0.024 Uani 1.000 ? ? 0
C(40) 0.0266(6) -0.4464(6) 0.3109(3) 0.032 Uani 1.000 ? ? 1
C(41) -0.0349(6) -0.4009(6) 0.3388(3) 0.029 Uani 1.000 ? ? 1
C(42) -0.0425(6) -0.3015(6) 0.3369(3) 0.023 Uani 1.000 ? ? 0
C(43) -0.0992(6) -0.2512(7) 0.3739(3) 0.025 Uani 1.000 ? ? 0
C(44) -0.1435(7) -0.0971(7) 0.4107(3) 0.035 Uani 1.000 ? ? 2
C(45) -0.2542(8) -0.1080(8) 0.3981(4) 0.060 Uani 1.000 ? ? 3
C(46) 0.1579(6) -0.4452(6) 0.2530(3) 0.029 Uani 1.000 ? ? 0
C(47) 0.2833(7) -0.4344(7) 0.1920(3) 0.044 Uani 1.000 ? ? 2
C(48) 0.3180(8) -0.3663(8) 0.1553(3) 0.044 Uani 1.000 ? ? 3

loop_
_atom_type_symbol
_atom_type_oxidation_number
_atom_type_number_in_cell
_atom_type_scat_dispersion_real
_atom_type_scat_dispersion_imag
_atom_type_scat_source
Th 0 2 -7.240 8.898 'International Tables'
C 0 176 0.003 0.002 'International Tables'
H 0 240 0.000 0.000 'International Tables'
N 0 24 0.006 0.003 'International Tables'
O 0 32 0.011 0.006 'International Tables'

loop_
_geom_angle_atom_site_label_1
_geom_angle_atom_site_label_2
_geom_angle_atom_site_label_3
_geom_angle
_geom_angle_site_symmetry_1
_geom_angle_site_symmetry_2
_geom_angle_site_symmetry_3
_geom_angle_publ_flag
O(1) Th(1) O(2) 64.8(2) ? ? ? yes
O(1) Th(1) O(5) 74.5(2) ? ? ? yes
O(1) Th(1) O(6) 132.9(2) ? ? ? yes
O(1) Th(1) O(9) 132.4(2) ? ? ? yes
O(1) Th(1) O(10) 71.2(2) ? ? ? yes
O(1) Th(1) O(13) 98.8(2) ? ? ? yes
O(1) Th(1) O(14) 132.3(2) ? ? ? yes
O(2) Th(1) O(5) 91.8(2) ? ? ? yes
O(2) Th(1) O(6) 94.5(2) ? ? ? yes
O(2) Th(1) O(9) 162.8(2) ? ? ? yes
O(2) Th(1) O(10) 130.7(2) ? ? ? yes
O(2) Th(1) O(13) 93.9(2) ? ? ? yes
O(2) Th(1) O(14) 71.8(2) ? ? ? yes
O(5) Th(1) O(6) 63.9(2) ? ? ? yes
O(5) Th(1) O(9) 92.9(2) ? ? ? yes
O(5) Th(1) O(10) 97.1(2) ? ? ? yes
O(5) Th(1) O(13) 168.3(2) ? ? ? yes
O(5) Th(1) O(14) 126.8(2) ? ? ? yes
O(6) Th(1) O(9) 72.8(2) ? ? ? yes
O(6) Th(1) O(10) 132.7(2) ? ? ? yes
O(6) Th(1) O(13) 125.7(2) ? ? ? yes
O(6) Th(1) O(14) 67.4(2) ? ? ? yes
O(9) Th(1) O(10) 65.0(2) ? ? ? yes
O(9) Th(1) O(13) 84.6(2) ? ? ? yes
O(9) Th(1) O(14) 92.2(2) ? ? ? yes
O(10) Th(1) O(13) 71.5(2) ? ? ? yes
O(10) Th(1) O(14) 132.3(2) ? ? ? yes
O(13) Th(1) O(14) 64.8(2) ? ? ? yes
Th(1) O(1) C(1) 120.8(5) ? ? ? yes
Th(1) O(2) C(6) 120.8(5) ? ? ? yes
Th(1) O(5) C(13) 117.2(4) ? ? ? yes
Th(1) O(6) C(14) 119.5(4) ? ? ? yes
Th(1) O(9) C(25) 117.9(4) ? ? ? yes
Th(1) O(10) C(26) 116.9(5) ? ? ? yes
Th(1) O(13) C(37) 120.3(4) ? ? ? yes
Th(1) O(14) C(38) 123.2(5) ? ? ? yes
C(7) N(1) C(8) 122.8(7) ? ? ? yes
C(10) N(2) C(11) 123.8(8) ? ? ? yes
C(19) N(3) C(20) 122.1(7) ? ? ? yes
C(22) N(4) C(23) 124.2(7) ? ? ? yes
C(31) N(5) C(32) 124.4(7) ? ? ? yes
C(34) N(6) C(35) 121.7(7) ? ? ? yes
C(43) N(7) C(44) 121.6(6) ? ? ? yes
C(46) N(8) C(47) 123.4(7) ? ? ? yes
C(49) N(9) C(50) 109.4(7) ? ? ? yes
C(49) N(9) C(51) 108.8(7) ? ? ? yes
C(49) N(9) C(52) 106.5(6) ? ? ? yes
C(50) N(9) C(51) 110.5(7) ? ? ? yes
C(50) N(9) C(52) 109.0(6) ? ? ? yes
C(51) N(9) C(52) 112.4(7) ? ? ? yes
C(59) N(10) C(60) 108.7(7) ? ? ? yes
C(59) N(10) C(61) 110.2(7) ? ? ? yes
C(59) N(10) C(62) 111.2(6) ? ? ? yes
C(60) N(10) C(61) 109.7(6) ? ? ? yes
C(60) N(10) C(62) 107.4(6) ? ? ? yes
C(61) N(10) C(62) 109.7(6) ? ? ? yes
C(69) N(11) C(70) 106.1(8) ? ? ? yes
C(69) N(11) C(71) 110.4(8) ? ? ? yes
C(69) N(11) C(72) 111.2(7) ? ? ? yes
C(70) N(11) C(71) 109.6(8) ? ? ? yes
C(70) N(11) C(72) 107.9(7) ? ? ? yes
C(71) N(11) C(72) 111.4(8) ? ? ? yes
C(79) N(12) C(80) 108.8(7) ? ? ? yes
C(79) N(12) C(81) 109.0(6) ? ? ? yes
C(79) N(12) C(82) 112.2(6) ? ? ? yes
C(80) N(12) C(81) 110.7(6) ? ? ? yes
C(80) N(12) C(82) 106.1(6) ? ? ? yes
C(81) N(12) C(82) 109.9(6) ? ? ? yes
C(89) N(13) C(90) 123(1) ? ? ? yes
C(89) N(13) C(91) 122(1) ? ? ? yes
C(90) N(13) C(91) 114(1) ? ? ? yes
C(92) N(14) C(93) 121(1) ? ? ? yes
C(92) N(14) C(94) 119(1) ? ? ? yes
C(93) N(14) C(94) 119(1) ? ? ? yes
O(1) C(1) C(2) 124.3(7) ? ? ? yes
O(1) C(1) C(6) 115.8(7) ? ? ? yes
C(2) C(1) C(6) 119.8(7) ? ? ? yes
C(1) C(2) C(3) 116.6(8) ? ? ? yes
C(1) C(2) C(7) 124.0(7) ? ? ? yes
C(3) C(2) C(7) 119.4(7) ? ? ? yes
C(2) C(3) C(4) 122.9(8) ? ? ? yes
C(3) C(4) C(5) 120.7(8) ? ? ? yes
C(4) C(5) C(6) 118.3(8) ? ? ? yes
C(4) C(5) C(10) 116.9(8) ? ? ? yes
C(6) C(5) C(10) 124.7(8) ? ? ? yes
O(2) C(6) C(1) 115.6(7) ? ? ? yes
O(2) C(6) C(5) 122.9(8) ? ? ? yes
C(1) C(6) C(5) 121.5(7) ? ? ? yes
O(3) C(7) N(1) 123.0(9) ? ? ? yes
O(3) C(7) C(2) 121.3(8) ? ? ? yes
N(1) C(7) C(2) 115.7(7) ? ? ? yes
N(1) C(8) C(9) 110.9(7) ? ? ? yes
O(4) C(10) N(2) 122.5(9) ? ? ? yes
O(4) C(10) C(5) 121.0(8) ? ? ? yes
N(2) C(10) C(5) 116.5(8) ? ? ? yes
N(2) C(11) C(12) 112.6(9) ? ? ? yes
O(5) C(13) C(14) 115.3(7) ? ? ? yes
O(5) C(13) C(18) 124.1(7) ? ? ? yes
C(14) C(13) C(18) 120.6(7) ? ? ? yes
O(6) C(14) C(13) 115.8(7) ? ? ? yes
O(6) C(14) C(15) 124.0(7) ? ? ? yes
C(13) C(14) C(15) 120.2(7) ? ? ? yes
C(14) C(15) C(16) 118.6(7) ? ? ? yes
C(14) C(15) C(22) 122.6(7) ? ? ? yes
C(16) C(15) C(22) 118.7(7) ? ? ? yes
C(15) C(16) C(17) 120.8(8) ? ? ? yes
C(16) C(17) C(18) 122.2(7) ? ? ? yes
C(13) C(18) C(17) 117.4(7) ? ? ? yes
C(13) C(18) C(19) 123.6(7) ? ? ? yes
C(17) C(18) C(19) 118.9(7) ? ? ? yes
O(7) C(19) N(3) 121.4(7) ? ? ? yes
O(7) C(19) C(18) 121.4(8) ? ? ? yes
N(3) C(19) C(18) 117.1(7) ? ? ? yes
N(3) C(20) C(21) 111.6(7) ? ? ? yes
O(8) C(22) N(4) 121.6(7) ? ? ? yes
O(8) C(22) C(15) 122.6(8) ? ? ? yes
N(4) C(22) C(15) 115.7(7) ? ? ? yes
N(4) C(23) C(24) 111.0(7) ? ? ? yes
O(9) C(25) C(26) 116.3(7) ? ? ? yes
O(9) C(25) C(30) 123.5(7) ? ? ? yes
C(26) C(25) C(30) 120.2(7) ? ? ? yes
O(10) C(26) C(25) 116.0(7) ? ? ? yes
O(10) C(26) C(27) 124.0(7) ? ? ? yes
C(25) C(26) C(27) 120.0(7) ? ? ? yes
C(26) C(27) C(28) 118.9(7) ? ? ? yes
C(26) C(27) C(34) 123.4(7) ? ? ? yes
C(28) C(27) C(34) 117.7(7) ? ? ? yes
C(27) C(28) C(29) 121.1(8) ? ? ? yes
C(28) C(29) C(30) 121.7(8) ? ? ? yes
C(25) C(30) C(29) 118.2(8) ? ? ? yes
C(25) C(30) C(31) 122.8(8) ? ? ? yes
C(29) C(30) C(31) 118.9(8) ? ? ? yes
O(11) C(31) N(5) 122.3(9) ? ? ? yes
O(11) C(31) C(30) 120.2(9) ? ? ? yes
N(5) C(31) C(30) 117.4(8) ? ? ? yes
N(5) C(32) C(33) 112.4(9) ? ? ? yes
O(12) C(34) N(6) 122.2(8) ? ? ? yes
O(12) C(34) C(27) 121.4(8) ? ? ? yes
N(6) C(34) C(27) 116.4(7) ? ? ? yes
N(6) C(35) C(36) 113.6(8) ? ? ? yes
O(13) C(37) C(38) 116.0(6) ? ? ? yes
O(13) C(37) C(42) 124.0(7) ? ? ? yes
C(38) C(37) C(42) 120.0(7) ? ? ? yes
O(14) C(38) C(37) 115.4(7) ? ? ? yes
O(14) C(38) C(39) 123.7(7) ? ? ? yes
C(37) C(38) C(39) 120.8(7) ? ? ? yes
C(38) C(39) C(40) 118.5(7) ? ? ? yes
C(38) C(39) C(46) 122.5(7) ? ? ? yes
C(40) C(39) C(46) 119.0(7) ? ? ? yes
C(39) C(40) C(41) 120.9(8) ? ? ? yes
C(40) C(41) C(42) 122.2(7) ? ? ? yes
C(37) C(42) C(41) 117.3(7) ? ? ? yes
C(37) C(42) C(43) 123.4(7) ? ? ? yes
C(41) C(42) C(43) 119.2(7) ? ? ? yes
O(15) C(43) N(7) 121.8(8) ? ? ? yes
O(15) C(43) C(42) 120.3(8) ? ? ? yes
N(7) C(43) C(42) 117.8(7) ? ? ? yes
N(7) C(44) C(45) 113.9(8) ? ? ? yes
O(16) C(46) N(8) 120.9(8) ? ? ? yes
O(16) C(46) C(39) 122.4(7) ? ? ? yes
N(8) C(46) C(39) 116.7(7) ? ? ? yes
N(8) C(47) C(48) 109.3(7) ? ? ? yes
N(9) C(52) C(53) 113.7(7) ? ? ? yes
C(52) C(53) C(54) 119.4(9) ? ? ? yes
C(52) C(53) C(58) 122.3(9) ? ? ? yes
C(54) C(53) C(58) 118.3(9) ? ? ? yes
C(53) C(54) C(55) 120.1(10) ? ? ? yes
C(54) C(55) C(56) 118(1) ? ? ? yes
C(55) C(56) C(57) 121(1) ? ? ? yes
C(56) C(57) C(58) 119(1) ? ? ? yes
C(53) C(58) C(57) 122(1) ? ? ? yes
N(10) C(62) C(63) 115.3(7) ? ? ? yes
C(62) C(63) C(64) 121.1(8) ? ? ? yes
C(62) C(63) C(68) 121.1(8) ? ? ? yes
C(64) C(63) C(68) 117.6(8) ? ? ? yes
C(63) C(64) C(65) 120.1(9) ? ? ? yes
C(64) C(65) C(66) 121.5(9) ? ? ? yes
C(65) C(66) C(67) 119.7(9) ? ? ? yes
C(66) C(67) C(68) 119.4(9) ? ? ? yes
C(63) C(68) C(67) 121.7(8) ? ? ? yes
N(11) C(72) C(73) 115.8(8) ? ? ? yes
C(72) C(73) C(74) 121.9(9) ? ? ? yes
C(72) C(73) C(78) 120.2(9) ? ? ? yes
C(74) C(73) C(78) 117.9(9) ? ? ? yes
C(73) C(74) C(75) 121(1) ? ? ? yes
C(74) C(75) C(76) 121(1) ? ? ? yes
C(75) C(76) C(77) 120(1) ? ? ? yes
C(76) C(77) C(78) 119(1) ? ? ? yes
C(73) C(78) C(77) 119(1) ? ? ? yes
N(12) C(82) C(83) 116.1(7) ? ? ? yes
C(82) C(83) C(84) 121.9(8) ? ? ? yes
C(82) C(83) C(88) 121.0(8) ? ? ? yes
C(84) C(83) C(88) 117.0(8) ? ? ? yes
C(83) C(84) C(85) 119.1(9) ? ? ? yes
C(84) C(85) C(86) 121(1) ? ? ? yes
C(85) C(86) C(87) 122(1) ? ? ? yes
C(86) C(87) C(88) 118(1) ? ? ? yes
C(83) C(88) C(87) 122.2(9) ? ? ? yes
O(17) C(89) N(13) 122(1) ? ? ? yes
O(18) C(92) N(14) 126(1) ? ? ? yes

loop_
_geom_bond_atom_site_label_1
_geom_bond_atom_site_label_2
_geom_bond_distance
_geom_bond_site_symmetry_1
_geom_bond_site_symmetry_2
_geom_bond_publ_flag
Th(1) O(1) 2.410(5) ? ? yes
Th(1) O(2) 2.413(5) ? ? yes
Th(1) O(5) 2.490(5) ? ? yes
Th(1) O(6) 2.395(5) ? ? yes
Th(1) O(9) 2.414(5) ? ? yes
Th(1) O(10) 2.428(5) ? ? yes
Th(1) O(13) 2.445(5) ? ? yes
Th(1) O(14) 2.381(5) ? ? yes
O(1) C(1) 1.335(9) ? ? yes
O(2) C(6) 1.342(9) ? ? yes
O(3) C(7) 1.246(9) ? ? yes
O(4) C(10) 1.24(1) ? ? yes
O(5) C(13) 1.346(9) ? ? yes
O(6) C(14) 1.333(9) ? ? yes
O(7) C(19) 1.254(9) ? ? yes
O(8) C(22) 1.241(9) ? ? yes
O(9) C(25) 1.333(9) ? ? yes
O(10) C(26) 1.340(9) ? ? yes
O(11) C(31) 1.259(10) ? ? yes
O(12) C(34) 1.253(9) ? ? yes
O(13) C(37) 1.350(9) ? ? yes
O(14) C(38) 1.342(9) ? ? yes
O(15) C(43) 1.253(9) ? ? yes
O(16) C(46) 1.252(9) ? ? yes
O(17) C(89) 1.24(2) ? ? yes
O(18) C(92) 1.26(1) ? ? yes
N(1) C(7) 1.35(1) ? ? yes
N(1) C(8) 1.45(1) ? ? yes
N(2) C(10) 1.33(1) ? ? yes
N(2) C(11) 1.44(1) ? ? yes
N(3) C(19) 1.33(1) ? ? yes
N(3) C(20) 1.47(1) ? ? yes
N(4) C(22) 1.35(1) ? ? yes
N(4) C(23) 1.462(10) ? ? yes
N(5) C(31) 1.34(1) ? ? yes
N(5) C(32) 1.47(1) ? ? yes
N(6) C(34) 1.35(1) ? ? yes
N(6) C(35) 1.46(1) ? ? yes
N(7) C(43) 1.35(1) ? ? yes
N(7) C(44) 1.44(1) ? ? yes
N(8) C(46) 1.341(10) ? ? yes
N(8) C(47) 1.47(1) ? ? yes
N(9) C(49) 1.49(1) ? ? yes
N(9) C(50) 1.50(1) ? ? yes
N(9) C(51) 1.46(1) ? ? yes
N(9) C(52) 1.52(1) ? ? yes
N(10) C(59) 1.48(1) ? ? yes
N(10) C(60) 1.51(1) ? ? yes
N(10) C(61) 1.50(1) ? ? yes
N(10) C(62) 1.56(1) ? ? yes
N(11) C(69) 1.51(1) ? ? yes
N(11) C(70) 1.52(1) ? ? yes
N(11) C(71) 1.47(1) ? ? yes
N(11) C(72) 1.52(1) ? ? yes
N(12) C(79) 1.46(1) ? ? yes
N(12) C(80) 1.49(1) ? ? yes
N(12) C(81) 1.50(1) ? ? yes
N(12) C(82) 1.56(1) ? ? yes
N(13) C(89) 1.32(2) ? ? yes
N(13) C(90) 1.43(2) ? ? yes
N(13) C(91) 1.51(1) ? ? yes
N(14) C(92) 1.30(1) ? ? yes
N(14) C(93) 1.42(2) ? ? yes
N(14) C(94) 1.46(2) ? ? yes
C(1) C(2) 1.42(1) ? ? yes
C(1) C(6) 1.42(1) ? ? yes
C(2) C(3) 1.43(1) ? ? yes
C(2) C(7) 1.47(1) ? ? yes
C(3) C(4) 1.37(1) ? ? yes
C(4) C(5) 1.41(1) ? ? yes
C(5) C(6) 1.40(1) ? ? yes
C(5) C(10) 1.50(1) ? ? yes
C(8) C(9) 1.50(1) ? ? yes
C(11) C(12) 1.47(2) ? ? yes
C(13) C(14) 1.43(1) ? ? yes
C(13) C(18) 1.40(1) ? ? yes
C(14) C(15) 1.40(1) ? ? yes
C(15) C(16) 1.42(1) ? ? yes
C(15) C(22) 1.49(1) ? ? yes
C(16) C(17) 1.37(1) ? ? yes
C(17) C(18) 1.42(1) ? ? yes
C(18) C(19) 1.50(1) ? ? yes
C(20) C(21) 1.49(1) ? ? yes
C(23) C(24) 1.51(1) ? ? yes
C(25) C(26) 1.42(1) ? ? yes
C(25) C(30) 1.42(1) ? ? yes
C(26) C(27) 1.41(1) ? ? yes
C(27) C(28) 1.41(1) ? ? yes
C(27) C(34) 1.49(1) ? ? yes
C(28) C(29) 1.37(1) ? ? yes
C(29) C(30) 1.41(1) ? ? yes
C(30) C(31) 1.48(1) ? ? yes
C(32) C(33) 1.48(2) ? ? yes
C(35) C(36) 1.52(1) ? ? yes
C(37) C(38) 1.42(1) ? ? yes
C(37) C(42) 1.401(10) ? ? yes
C(38) C(39) 1.41(1) ? ? yes
C(39) C(40) 1.39(1) ? ? yes
C(39) C(46) 1.49(1) ? ? yes
C(40) C(41) 1.37(1) ? ? yes
C(41) C(42) 1.42(1) ? ? yes
C(42) C(43) 1.49(1) ? ? yes
C(44) C(45) 1.50(1) ? ? yes
C(47) C(48) 1.52(1) ? ? yes
C(52) C(53) 1.51(1) ? ? yes
C(53) C(54) 1.38(1) ? ? yes
C(53) C(58) 1.37(1) ? ? yes
C(54) C(55) 1.40(1) ? ? yes
C(55) C(56) 1.38(1) ? ? yes
C(56) C(57) 1.35(1) ? ? yes
C(57) C(58) 1.36(1) ? ? yes
C(62) C(63) 1.48(1) ? ? yes
C(63) C(64) 1.38(1) ? ? yes
C(63) C(68) 1.40(1) ? ? yes
C(64) C(65) 1.40(1) ? ? yes
C(65) C(66) 1.36(1) ? ? yes
C(66) C(67) 1.38(1) ? ? yes
C(67) C(68) 1.39(1) ? ? yes
C(72) C(73) 1.49(1) ? ? yes
C(73) C(74) 1.37(1) ? ? yes
C(73) C(78) 1.42(1) ? ? yes
C(74) C(75) 1.37(1) ? ? yes
C(75) C(76) 1.34(2) ? ? yes
C(76) C(77) 1.37(1) ? ? yes
C(77) C(78) 1.42(1) ? ? yes
C(82) C(83) 1.46(1) ? ? yes
C(83) C(84) 1.41(1) ? ? yes
C(83) C(88) 1.40(1) ? ? yes
C(84) C(85) 1.42(1) ? ? yes
C(85) C(86) 1.34(1) ? ? yes
C(86) C(87) 1.35(1) ? ? yes
C(87) C(88) 1.41(1) ? ? yes
